data_4502201
loop_
_publ_author_name
'Peng, Guo'
'Qiu, Yong-Cai'
'Liu, Zhi-Hui'
'Liu, Biao'
'Deng, Hong'

_publ_contact_author
;
 Hong Deng
 School of Chemistry and Environment
 South China Nomal University 
 Guangzhou 510006
 P. R. China
;
_publ_section_title
;
 Spontaneous Assembly of d--f Coordination Frameworks: Syntheses,
 Structures, and Photoluminescence
;
_journal_coden_ASTM CGDEFU
_journal_issue 1
_journal_name_full 'Crystal Growth & Design'
_journal_page_first 114
_journal_page_last 121
_journal_paper_doi 10.1021/cg900571v
_journal_volume 10
_journal_year 2010
_chemical_formula_moiety 'C18 H12 Ag Eu N4 O9, 2(H2 O)'
_chemical_formula_sum 'C18 H16 Ag Eu N4 O11'
_chemical_formula_weight 724.18
_space_group_IT_number 2
_symmetry_cell_setting triclinic
_symmetry_space_group_name_Hall '-P 1'
_symmetry_space_group_name_H-M 'P -1'
_atom_sites_solution_hydrogens geom
_atom_sites_solution_primary direct
_atom_sites_solution_secondary difmap
_audit_creation_method SHELXL-97
_cell_angle_alpha 65.7280(10)
_cell_angle_beta 76.4152(12)
_cell_angle_gamma 65.7650(10)
_cell_formula_units_Z 2
_cell_length_a 9.8679(2)
_cell_length_b 10.7583(12)
_cell_length_c 12.6584(2)
_cell_measurement_reflns_used 3979
_cell_measurement_temperature 296(2)
_cell_measurement_theta_max 25.20
_cell_measurement_theta_min 1.77
_cell_volume 1113.54(13)
_computing_cell_refinement 'Apex2 (Bruker, 2005)'
_computing_data_collection 'Apex2 (Bruker, 2005)'
_computing_data_reduction 'Apex2 (Bruker, 2005)'
_computing_molecular_graphics 'SHELXTL 6.12 (Bruker, 2000-2003)'
_computing_publication_material 'SHELXTL 6.12 (Bruker, 2000-2003)'
_computing_structure_refinement 'SHELXTL 6.12 (Bruker, 2000-2003)'
_computing_structure_solution 'SHELXTL 6.12 (Bruker, 2000-2003)'
_diffrn_ambient_temperature 296(2)
_diffrn_measured_fraction_theta_full 0.994
_diffrn_measured_fraction_theta_max 0.994
_diffrn_measurement_device_type 'Bruker AXS SMART APEX CCD diffractometer'
_diffrn_measurement_method '\w scans'
_diffrn_radiation_monochromator graphite
_diffrn_radiation_source 'fine-focus sealed tube'
_diffrn_radiation_type MoK\a
_diffrn_radiation_wavelength 0.71073
_diffrn_reflns_av_R_equivalents 0.0366
_diffrn_reflns_av_sigmaI/netI 0.0387
_diffrn_reflns_limit_h_max 11
_diffrn_reflns_limit_h_min -11
_diffrn_reflns_limit_k_max 12
_diffrn_reflns_limit_k_min -12
_diffrn_reflns_limit_l_max 14
_diffrn_reflns_limit_l_min -15
_diffrn_reflns_number 13809
_diffrn_reflns_theta_full 25.20
_diffrn_reflns_theta_max 25.20
_diffrn_reflns_theta_min 1.77
_diffrn_standards_number 0
_exptl_absorpt_coefficient_mu 3.738
_exptl_absorpt_correction_T_max 0.6862
_exptl_absorpt_correction_T_min 0.5680
_exptl_absorpt_correction_type multi-scan
_exptl_absorpt_process_details 'Apex2 (Bruker, 2005)'
_exptl_crystal_colour colorless
_exptl_crystal_density_diffrn 2.160
_exptl_crystal_density_method 'not measured'
_exptl_crystal_description block
_exptl_crystal_F_000 700
_exptl_crystal_size_max 0.15
_exptl_crystal_size_mid 0.13
_exptl_crystal_size_min 0.10
_refine_diff_density_max 0.940
_refine_diff_density_min -0.834
_refine_diff_density_rms 0.134
_refine_ls_extinction_method none
_refine_ls_goodness_of_fit_ref 1.178
_refine_ls_hydrogen_treatment constr
_refine_ls_matrix_type full
_refine_ls_number_parameters 316
_refine_ls_number_reflns 3979
_refine_ls_number_restraints 0
_refine_ls_restrained_S_all 1.178
_refine_ls_R_factor_all 0.0390
_refine_ls_R_factor_gt 0.0339
_refine_ls_shift/su_max 0.000
_refine_ls_shift/su_mean 0.000
_refine_ls_structure_factor_coef Fsqd
_refine_ls_weighting_details 'calc w=1/[\s^2^(Fo^2^)+(0.0178P)^2^+6.4116P] where P=(Fo^2^+2Fc^2^)/3'
_refine_ls_weighting_scheme calc
_refine_ls_wR_factor_gt 0.0796
_refine_ls_wR_factor_ref 0.0816
_reflns_number_gt 3580
_reflns_number_total 3979
_reflns_threshold_expression >2sigma(I)
_cod_data_source_file cg900571v_si_003.cif
_cod_data_source_block 2
_cod_original_sg_symbol_Hall -P1
_cod_original_sg_symbol_H-M P-1
_cod_database_code 4502201

loop_
_symmetry_equiv_pos_as_xyz
'x, y, z'
'-x, -y, -z'

loop_
_atom_site_label
_atom_site_type_symbol
_atom_site_fract_x
_atom_site_fract_y
_atom_site_fract_z
_atom_site_U_iso_or_equiv
_atom_site_adp_type
_atom_site_occupancy
_atom_site_symmetry_multiplicity
_atom_site_calc_flag
_atom_site_refinement_flags
Ag1 Ag 0.47706(7) 0.32261(6) -0.14452(5) 0.03705(16) Uani 1 1 d .
C1 C 0.2373(7) 0.3817(7) 0.3125(6) 0.0228(14) Uani 1 1 d .
C2 C 0.2502(7) 0.4898(7) 0.1935(5) 0.0233(14) Uani 1 1 d .
C3 C 0.1850(7) 0.6399(7) 0.1725(6) 0.0271(15) Uani 1 1 d .
H3 H 0.1437 0.6713 0.2352 0.033 Uiso 1 1 calc R
C4 C 0.1804(8) 0.7423(7) 0.0618(6) 0.0340(17) Uani 1 1 d .
H4 H 0.1369 0.8416 0.0490 0.041 Uiso 1 1 calc R
C5 C 0.2427(8) 0.6925(7) -0.0294(6) 0.0304(16) Uani 1 1 d .
C6 C 0.3253(9) 0.6571(8) -0.1949(6) 0.043(2) Uani 1 1 d .
H6 H 0.3464 0.6771 -0.2745 0.052 Uiso 1 1 calc R
C7 C 0.3117(7) 0.5434(7) -0.0107(6) 0.0267(15) Uani 1 1 d .
C8 C 0.3170(7) 0.4404(7) 0.1006(6) 0.0266(15) Uani 1 1 d .
H8 H 0.3636 0.3413 0.1133 0.032 Uiso 1 1 calc R
C9 C 0.6241(9) 0.0590(8) -0.2275(6) 0.0371(18) Uani 1 1 d .
H9 H 0.5832 0.1164 -0.2987 0.045 Uiso 1 1 calc R
C10 C 0.6829(7) -0.0106(7) -0.0537(6) 0.0257(14) Uani 1 1 d .
C11 C 0.6987(7) -0.0229(7) 0.0563(6) 0.0272(15) Uani 1 1 d .
H11 H 0.6544 0.0572 0.0800 0.033 Uiso 1 1 calc R
C12 C 0.7819(7) -0.1572(7) 0.1303(6) 0.0254(14) Uani 1 1 d .
C13 C 0.8447(8) -0.2791(8) 0.0948(6) 0.0324(16) Uani 1 1 d .
H13 H 0.8961 -0.3697 0.1470 0.039 Uiso 1 1 calc R
C14 C 0.8317(8) -0.2673(8) -0.0141(6) 0.0362(17) Uani 1 1 d .
H14 H 0.8763 -0.3473 -0.0378 0.043 Uiso 1 1 calc R
C15 C 0.7506(8) -0.1332(7) -0.0875(6) 0.0285(15) Uani 1 1 d .
C16 C 0.8057(7) -0.1716(7) 0.2473(6) 0.0251(14) Uani 1 1 d .
C17 C 0.4807(7) -0.0563(7) 0.4910(5) 0.0222(14) Uani 1 1 d .
C18 C 1.0014(7) -0.0451(7) 0.5653(5) 0.0229(14) Uani 1 1 d .
Eu1 Eu 0.83687(3) -0.17892(3) 0.46920(3) 0.01796(10) Uani 1 1 d .
N1 N 0.2542(8) 0.7607(6) -0.1483(5) 0.0440(17) Uani 1 1 d .
H1 H 0.2216 0.8532 -0.1858 0.053 Uiso 1 1 calc R
N2 N 0.3626(7) 0.5239(6) -0.1172(5) 0.0343(14) Uani 1 1 d .
N3 N 0.6050(6) 0.1081(6) -0.1434(5) 0.0309(13) Uani 1 1 d .
N4 N 0.7091(7) -0.0832(6) -0.1994(5) 0.0378(15) Uani 1 1 d .
H4A H 0.7335 -0.1341 -0.2430 0.045 Uiso 1 1 calc R
O1 O 0.2866(5) 0.2481(4) 0.3270(4) 0.0264(10) Uani 1 1 d .
O2 O 0.1746(5) 0.4234(5) 0.3975(4) 0.0298(11) Uani 1 1 d .
O3 O 0.7948(6) -0.0590(5) 0.2636(4) 0.0342(12) Uani 1 1 d .
O4 O 0.8389(5) -0.2935(5) 0.3286(4) 0.0272(10) Uani 1 1 d .
O5 O 0.3450(5) -0.0464(5) 0.5115(4) 0.0278(10) Uani 1 1 d .
O6 O 0.5817(5) -0.1506(5) 0.4566(4) 0.0298(11) Uani 1 1 d .
O7 O 0.9551(5) -0.1500(5) 0.6005(4) 0.0278(10) Uani 1 1 d .
O8 O 1.0492(5) -0.0085(5) 0.6266(4) 0.0312(11) Uani 1 1 d .
O1W O 0.3427(6) 0.6958(5) 0.4979(5) 0.0421(13) Uani 1 1 d .
H1A H 0.4283 0.6638 0.4651 0.063 Uiso 1 1 d R
H1B H 0.3390 0.7718 0.5056 0.063 Uiso 1 1 d R
O2W O 0.3940(6) 0.4037(5) 0.6393(4) 0.0423(13) Uani 1 1 d .
H2A H 0.3687 0.4959 0.6141 0.063 Uiso 1 1 d R
H2B H 0.3143 0.3881 0.6455 0.063 Uiso 1 1 d R
O3W O 1.0913(5) -0.3296(5) 0.4485(4) 0.0351(12) Uani 1 1 d .
H3B H 1.1711 -0.3229 0.4563 0.053 Uiso 1 1 d R
H3A H 1.1198 -0.4062 0.4322 0.053 Uiso 1 1 d R

loop_
_atom_site_aniso_label
_atom_site_aniso_U_11
_atom_site_aniso_U_22
_atom_site_aniso_U_33
_atom_site_aniso_U_23
_atom_site_aniso_U_13
_atom_site_aniso_U_12
Ag1 0.0571(4) 0.0281(3) 0.0266(3) -0.0112(2) -0.0031(3) -0.0144(3)
C1 0.025(3) 0.023(3) 0.023(4) -0.010(3) -0.001(3) -0.009(3)
C2 0.025(3) 0.024(3) 0.021(4) -0.005(3) -0.002(3) -0.014(3)
C3 0.030(4) 0.025(3) 0.027(4) -0.010(3) 0.002(3) -0.014(3)
C4 0.043(4) 0.020(3) 0.035(4) -0.011(3) 0.007(3) -0.012(3)
C5 0.040(4) 0.025(3) 0.022(4) -0.002(3) -0.002(3) -0.014(3)
C6 0.074(6) 0.038(4) 0.016(4) -0.007(3) 0.003(4) -0.024(4)
C7 0.037(4) 0.025(3) 0.021(4) -0.007(3) -0.003(3) -0.016(3)
C8 0.035(4) 0.023(3) 0.025(4) -0.009(3) 0.000(3) -0.013(3)
C9 0.059(5) 0.032(4) 0.024(4) -0.010(3) -0.010(3) -0.015(4)
C10 0.036(4) 0.027(3) 0.018(3) -0.006(3) -0.004(3) -0.016(3)
C11 0.038(4) 0.029(3) 0.024(4) -0.013(3) -0.004(3) -0.017(3)
C12 0.028(3) 0.030(3) 0.024(4) -0.011(3) -0.001(3) -0.014(3)
C13 0.043(4) 0.031(4) 0.026(4) -0.005(3) -0.011(3) -0.016(3)
C14 0.048(4) 0.030(4) 0.037(4) -0.019(3) -0.006(3) -0.010(3)
C15 0.044(4) 0.031(4) 0.019(4) -0.012(3) 0.000(3) -0.020(3)
C16 0.023(3) 0.031(4) 0.022(4) -0.008(3) 0.001(3) -0.013(3)
C17 0.027(3) 0.027(3) 0.018(3) -0.009(3) -0.005(3) -0.012(3)
C18 0.023(3) 0.026(3) 0.025(4) -0.011(3) -0.004(3) -0.010(3)
Eu1 0.02199(17) 0.01782(16) 0.01705(17) -0.00764(13) -0.00191(12) -0.00823(12)
N1 0.068(5) 0.022(3) 0.030(4) -0.002(3) -0.004(3) -0.012(3)
N2 0.051(4) 0.030(3) 0.021(3) -0.009(3) 0.000(3) -0.016(3)
N3 0.043(3) 0.031(3) 0.024(3) -0.014(3) -0.003(3) -0.015(3)
N4 0.061(4) 0.039(3) 0.022(3) -0.019(3) -0.010(3) -0.015(3)
O1 0.043(3) 0.022(2) 0.015(2) -0.0083(19) 0.0041(19) -0.015(2)
O2 0.042(3) 0.025(2) 0.021(3) -0.009(2) 0.006(2) -0.014(2)
O3 0.066(3) 0.024(2) 0.024(3) -0.005(2) -0.010(2) -0.026(2)
O4 0.036(3) 0.022(2) 0.024(3) -0.007(2) -0.008(2) -0.009(2)
O5 0.021(2) 0.025(2) 0.045(3) -0.019(2) -0.001(2) -0.0090(19)
O6 0.022(2) 0.031(2) 0.045(3) -0.027(2) -0.003(2) -0.004(2)
O7 0.042(3) 0.031(2) 0.021(2) -0.008(2) -0.003(2) -0.023(2)
O8 0.043(3) 0.040(3) 0.023(3) -0.012(2) -0.002(2) -0.026(2)
O1W 0.047(3) 0.031(3) 0.052(4) -0.013(3) -0.002(3) -0.021(2)
O2W 0.051(3) 0.036(3) 0.043(3) -0.007(2) -0.009(3) -0.022(3)
O3W 0.030(3) 0.033(3) 0.054(3) -0.027(2) -0.005(2) -0.010(2)

loop_
_atom_type_symbol
_atom_type_description
_atom_type_scat_dispersion_real
_atom_type_scat_dispersion_imag
_atom_type_scat_source
C C 0.0033 0.0016 'International Tables Vol C Tables 4.2.6.8 and 6.1.1.4'
H H 0.0000 0.0000 'International Tables Vol C Tables 4.2.6.8 and 6.1.1.4'
N N 0.0061 0.0033 'International Tables Vol C Tables 4.2.6.8 and 6.1.1.4'
O O 0.0106 0.0060 'International Tables Vol C Tables 4.2.6.8 and 6.1.1.4'
Ag Ag -0.8971 1.1015 'International Tables Vol C Tables 4.2.6.8 and 6.1.1.4'
Eu Eu -0.1578 3.6682 'International Tables Vol C Tables 4.2.6.8 and 6.1.1.4'

loop_
_geom_angle_atom_site_label_1
_geom_angle_atom_site_label_2
_geom_angle_atom_site_label_3
_geom_angle
_geom_angle_site_symmetry_1
_geom_angle_site_symmetry_3
N3 Ag1 N2 170.2(2) . .
O1 C1 O2 120.1(6) . .
O1 C1 C2 119.2(5) . .
O2 C1 C2 120.6(5) . .
O1 C1 Eu1 60.9(3) . 2_656
O2 C1 Eu1 60.0(3) . 2_656
C2 C1 Eu1 169.8(4) . 2_656
C8 C2 C3 119.9(6) . .
C8 C2 C1 119.2(6) . .
C3 C2 C1 120.6(6) . .
C4 C3 C2 121.9(6) . .
C4 C3 H3 119.0 . .
C2 C3 H3 119.0 . .
C5 C4 C3 117.7(6) . .
C5 C4 H4 121.2 . .
C3 C4 H4 121.2 . .
N1 C5 C4 133.6(6) . .
N1 C5 C7 104.9(6) . .
C4 C5 C7 121.5(6) . .
N2 C6 N1 113.5(6) . .
N2 C6 H6 123.2 . .
N1 C6 H6 123.2 . .
C8 C7 N2 129.6(6) . .
C8 C7 C5 120.9(6) . .
N2 C7 C5 109.5(6) . .
C7 C8 C2 118.0(6) . .
C7 C8 H8 121.0 . .
C2 C8 H8 121.0 . .
N3 C9 N4 112.8(6) . .
N3 C9 H9 123.6 . .
N4 C9 H9 123.6 . .
C11 C10 N3 130.5(6) . .
C11 C10 C15 119.8(6) . .
N3 C10 C15 109.6(6) . .
C12 C11 C10 118.4(6) . .
C12 C11 H11 120.8 . .
C10 C11 H11 120.8 . .
C11 C12 C13 120.3(6) . .
C11 C12 C16 119.4(6) . .
C13 C12 C16 120.3(6) . .
C14 C13 C12 121.6(6) . .
C14 C13 H13 119.2 . .
C12 C13 H13 119.2 . .
C13 C14 C15 117.7(6) . .
C13 C14 H14 121.1 . .
C15 C14 H14 121.1 . .
C14 C15 N4 133.5(6) . .
C14 C15 C10 122.1(6) . .
N4 C15 C10 104.4(6) . .
O4 C16 O3 120.1(6) . .
O4 C16 C12 120.9(6) . .
O3 C16 C12 118.9(6) . .
O6 C17 O5 124.1(6) . .
O6 C17 C17 118.8(7) . 2_656
O5 C17 C17 117.1(7) . 2_656
O6 C17 Eu1 162.4(4) . 2_656
C17 C17 Eu1 75.9(5) 2_656 2_656
O8 C18 O7 126.1(6) . .
O8 C18 C18 117.2(7) . 2_756
O7 C18 C18 116.7(7) . 2_756
O7 C18 Eu1 166.2(4) . 2_756
C18 C18 Eu1 76.1(4) 2_756 2_756
O3W Eu1 O7 76.99(16) . .
O3W Eu1 O5 149.40(15) . 2_656
O7 Eu1 O5 79.65(15) . 2_656
O3W Eu1 O3 97.52(17) . .
O7 Eu1 O3 135.12(15) . .
O5 Eu1 O3 85.31(16) 2_656 .
O3W Eu1 O6 142.83(15) . .
O7 Eu1 O6 134.17(15) . .
O5 Eu1 O6 67.31(14) 2_656 .
O3 Eu1 O6 74.26(17) . .
O3W Eu1 O8 80.07(16) . 2_756
O7 Eu1 O8 66.55(15) . 2_756
O5 Eu1 O8 72.61(15) 2_656 2_756
O3 Eu1 O8 68.62(15) . 2_756
O6 Eu1 O8 126.61(16) . 2_756
O3W Eu1 O2 79.77(15) . 2_656
O7 Eu1 O2 95.53(15) . 2_656
O5 Eu1 O2 122.20(14) 2_656 2_656
O3 Eu1 O2 127.77(15) . 2_656
O6 Eu1 O2 77.67(16) . 2_656
O8 Eu1 O2 155.61(16) 2_756 2_656
O3W Eu1 O1 114.76(16) . 2_656
O7 Eu1 O1 69.13(15) . 2_656
O5 Eu1 O1 73.98(14) 2_656 2_656
O3 Eu1 O1 144.93(16) . 2_656
O6 Eu1 O1 71.73(15) . 2_656
O8 Eu1 O1 128.00(14) 2_756 2_656
O2 Eu1 O1 51.52(13) 2_656 2_656
O3W Eu1 O4 75.71(15) . .
O7 Eu1 O4 152.58(15) . .
O5 Eu1 O4 126.68(14) 2_656 .
O3 Eu1 O4 52.16(14) . .
O6 Eu1 O4 70.78(14) . .
O8 Eu1 O4 110.60(14) 2_756 .
O2 Eu1 O4 77.33(14) 2_656 .
O1 Eu1 O4 121.26(14) 2_656 .
O3W Eu1 C1 95.97(17) . 2_656
O7 Eu1 C1 79.62(16) . 2_656
O5 Eu1 C1 98.98(16) 2_656 2_656
O3 Eu1 C1 144.84(17) . 2_656
O6 Eu1 C1 75.39(17) . 2_656
O8 Eu1 C1 146.02(16) 2_756 2_656
O2 Eu1 C1 25.91(15) 2_656 2_656
O1 Eu1 C1 25.82(15) 2_656 2_656
O4 Eu1 C1 100.83(16) . 2_656
O3W Eu1 C17 169.64(15) . 2_656
O7 Eu1 C17 93.78(15) . 2_656
O5 Eu1 C17 20.68(15) 2_656 2_656
O3 Eu1 C17 85.66(16) . 2_656
O6 Eu1 C17 47.53(14) . 2_656
O8 Eu1 C17 92.02(16) 2_756 2_656
O2 Eu1 C17 106.11(15) 2_656 2_656
O1 Eu1 C17 65.09(15) 2_656 2_656
O4 Eu1 C17 113.63(15) . 2_656
C1 Eu1 C17 86.82(16) 2_656 2_656
O3W Eu1 C18 80.24(15) . 2_756
O7 Eu1 C18 47.13(15) . 2_756
O5 Eu1 C18 69.38(15) 2_656 2_756
O3 Eu1 C18 88.00(15) . 2_756
O6 Eu1 C18 134.13(15) . 2_756
O8 Eu1 C18 19.70(15) 2_756 2_756
O2 Eu1 C18 140.88(16) 2_656 2_756
O1 Eu1 C18 109.81(15) 2_656 2_756
O4 Eu1 C18 128.79(15) . 2_756
C1 Eu1 C18 126.33(17) 2_656 2_756
C17 Eu1 C18 90.06(15) 2_656 2_756
C6 N1 C5 107.6(6) . .
C6 N1 H1 126.2 . .
C5 N1 H1 126.2 . .
C6 N2 C7 104.5(6) . .
C6 N2 Ag1 128.6(5) . .
C7 N2 Ag1 126.9(4) . .
C9 N3 C10 105.4(6) . .
C9 N3 Ag1 127.0(5) . .
C10 N3 Ag1 127.6(4) . .
C9 N4 C15 107.8(6) . .
C9 N4 H4A 126.1 . .
C15 N4 H4A 126.1 . .
C1 O1 Eu1 93.3(4) . 2_656
C1 O2 Eu1 94.1(4) . 2_656
C16 O3 Eu1 96.2(4) . .
C16 O4 Eu1 91.4(4) . .
C17 O5 Eu1 117.0(4) . 2_656
C17 O6 Eu1 116.3(4) . .
C18 O7 Eu1 119.7(4) . .
C18 O8 Eu1 118.8(4) . 2_756
H1A O1W H1B 105.8 . .
H2A O2W H2B 105.2 . .
Eu1 O3W H3B 130.6 . .
Eu1 O3W H3A 124.4 . .
H3B O3W H3A 105.0 . .

loop_
_geom_bond_atom_site_label_1
_geom_bond_atom_site_label_2
_geom_bond_distance
_geom_bond_site_symmetry_2
Ag1 N3 2.123(5) .
Ag1 N2 2.124(6) .
C1 O1 1.260(7) .
C1 O2 1.265(7) .
C1 C2 1.493(9) .
C2 C8 1.401(9) .
C2 C3 1.403(9) .
C3 C4 1.379(9) .
C3 H3 0.9300 .
C4 C5 1.379(10) .
C4 H4 0.9300 .
C5 N1 1.378(9) .
C5 C7 1.399(9) .
C6 N2 1.317(9) .
C6 N1 1.337(9) .
C6 H6 0.9300 .
C7 C8 1.385(9) .
C7 N2 1.394(8) .
C8 H8 0.9300 .
C9 N3 1.317(9) .
C9 N4 1.345(9) .
C9 H9 0.9300 .
C10 C11 1.384(9) .
C10 N3 1.387(8) .
C10 C15 1.406(9) .
C11 C12 1.383(9) .
C11 H11 0.9300 .
C12 C13 1.412(9) .
C12 C16 1.489(9) .
C13 C14 1.363(10) .
C13 H13 0.9300 .
C14 C15 1.373(10) .
C14 H14 0.9300 .
C15 N4 1.388(8) .
C16 O4 1.257(7) .
C16 O3 1.268(8) .
C17 O6 1.242(7) .
C17 O5 1.270(7) .
C17 C17 1.520(12) 2_656
C18 O8 1.247(7) .
C18 O7 1.263(7) .
C18 C18 1.536(13) 2_756
Eu1 O3W 2.388(4) .
Eu1 O7 2.420(4) .
Eu1 O5 2.422(4) 2_656
Eu1 O3 2.433(5) .
Eu1 O6 2.445(4) .
Eu1 O8 2.452(4) 2_756
Eu1 O2 2.507(4) 2_656
Eu1 O1 2.526(4) 2_656
Eu1 O4 2.541(4) .
N1 H1 0.8600 .
N4 H4A 0.8600 .
O1 Eu1 2.526(4) 2_656
O2 Eu1 2.507(4) 2_656
O5 Eu1 2.422(4) 2_656
O8 Eu1 2.452(4) 2_756
O1W H1A 0.8475 .
O1W H1B 0.8476 .
O2W H2A 0.8493 .
O2W H2B 0.8499 .
O3W H3B 0.8506 .
O3W H3A 0.8504 .
